data_2225029
loop_
_publ_author_name
'Vennila, Jasmine P.'
'Thiruvadigal, D. John'
'Kavitha, Helen P.'
'Gunasekaran, B.'
'Manivannan, V.'

_publ_section_title
;
 (<i>E</i>)-4-[(4-Bromobenzylidene)amino]phenol
;
_journal_coeditor_code IS2508
_journal_issue 2
_journal_name_full 'Acta Crystallographica Section E'
_journal_page_first o316
_journal_paper_doi 10.1107/S160053680905538X
_journal_volume 66
_journal_year 2010
_chemical_formula_iupac 'C13 H10 Br N O'
_chemical_formula_moiety 'C13 H10 Br N O'
_chemical_formula_sum 'C13 H10 Br N O'
_chemical_formula_weight 276.13
_chemical_name_systematic
;
(<i>E</i>)-4-[(4-Bromobenzylidene)amino]phenol
;
_space_group_IT_number 61
_symmetry_cell_setting orthorhombic
_symmetry_space_group_name_Hall '-P 2ac 2ab'
_symmetry_space_group_name_H-M 'P b c a'
_atom_sites_solution_hydrogens geom
_atom_sites_solution_primary direct
_atom_sites_solution_secondary difmap
_cell_angle_alpha 90.00
_cell_angle_beta 90.00
_cell_angle_gamma 90.00
_cell_formula_units_Z 8
_cell_length_a 12.7035(4)
_cell_length_b 10.3897(3)
_cell_length_c 17.0899(6)
_cell_measurement_reflns_used 2371
_cell_measurement_temperature 295(2)
_cell_measurement_theta_max 23.65
_cell_measurement_theta_min 2.38
_cell_volume 2255.62(12)
_computing_cell_refinement 'SAINT (Bruker, 2004)'
_computing_data_collection 'APEX2 (Bruker, 2004)'
_computing_data_reduction 'SAINT (Bruker, 2004)'
_computing_molecular_graphics 'PLATON (Spek, 2009)'
_computing_publication_material 'SHELXL97 (Sheldrick, 2008)'
_computing_structure_refinement 'SHELXL97 (Sheldrick, 2008)'
_computing_structure_solution 'SHELXS97 (Sheldrick, 2008)'
_diffrn_ambient_temperature 295(2)
_diffrn_measured_fraction_theta_full 0.996
_diffrn_measured_fraction_theta_max 0.996
_diffrn_measurement_device_type 'Bruker Kappa APEXII CCD'
_diffrn_measurement_method '\w and \f'
_diffrn_radiation_monochromator graphite
_diffrn_radiation_source 'fine-focus sealed tube'
_diffrn_radiation_type MoK\a
_diffrn_radiation_wavelength 0.71073
_diffrn_reflns_av_R_equivalents 0.0433
_diffrn_reflns_av_sigmaI/netI 0.0378
_diffrn_reflns_limit_h_max 16
_diffrn_reflns_limit_h_min -12
_diffrn_reflns_limit_k_max 13
_diffrn_reflns_limit_k_min -12
_diffrn_reflns_limit_l_max 22
_diffrn_reflns_limit_l_min -22
_diffrn_reflns_number 13273
_diffrn_reflns_theta_full 27.82
_diffrn_reflns_theta_max 27.82
_diffrn_reflns_theta_min 2.38
_diffrn_standards_interval_count 0
_diffrn_standards_interval_time 0
_exptl_absorpt_coefficient_mu 3.620
_exptl_absorpt_correction_T_max 0.581
_exptl_absorpt_correction_T_min 0.503
_exptl_absorpt_correction_type multi-scan
_exptl_absorpt_process_details '(<i>SADABS</i>; Sheldrick, 1996)'
_exptl_crystal_colour brown
_exptl_crystal_density_diffrn 1.626
_exptl_crystal_density_method 'not measured'
_exptl_crystal_description block
_exptl_crystal_F_000 1104
_exptl_crystal_size_max 0.20
_exptl_crystal_size_mid 0.16
_exptl_crystal_size_min 0.15
_refine_diff_density_max 0.485
_refine_diff_density_min -0.395
_refine_ls_extinction_method none
_refine_ls_goodness_of_fit_ref 0.996
_refine_ls_hydrogen_treatment constr
_refine_ls_matrix_type full
_refine_ls_number_parameters 146
_refine_ls_number_reflns 2670
_refine_ls_number_restraints 0
_refine_ls_restrained_S_all 0.996
_refine_ls_R_factor_all 0.0715
_refine_ls_R_factor_gt 0.0348
_refine_ls_shift/su_max 0.001
_refine_ls_shift/su_mean 0.000
_refine_ls_structure_factor_coef Fsqd
_refine_ls_weighting_details 'calc w=1/[\s^2^(Fo^2^)+(0.0358P)^2^+0.8359P] where P=(Fo^2^+2Fc^2^)/3'
_refine_ls_weighting_scheme calc
_refine_ls_wR_factor_gt 0.0742
_refine_ls_wR_factor_ref 0.0862
_reflns_number_gt 1710
_reflns_number_total 2670
_reflns_threshold_expression I>2\s(I)
_cod_data_source_file is2508.cif
_cod_data_source_block I
_cod_depositor_comments
;
The following automatic conversions were performed:
'_symmetry_cell_setting' value 'Orthorhombic' changed to 'orthorhombic'
according to '/home/saulius/struct/CIF-dictionaries/cif_core.dic'
dictionary named 'cif_core.dic' version 2.4.1 from 2010-06-29.

Automatic conversion script
Id: cif_fix_enum 1527 2010-12-29 10:47:43Z saulius 

The following automatic conversions were performed:

'_symmetry_cell_setting' value 'Orthorhombic' changed to
'orthorhombic' according to
/home/saulius/struct/CIF-dictionaries/cif_core.dic dictionary named
'cif_core.dic' version 2.4.1 from 2010-06-29.

Automatic conversion script
Id: cif_fix_values 1715 2011-07-08 13:25:40Z adriana 
;
_cod_database_code 2225029
_cod_database_fobs_code 2225029

loop_
_symmetry_equiv_pos_as_xyz
'x, y, z'
'-x+1/2, -y, z+1/2'
'x+1/2, -y+1/2, -z'
'-x, y+1/2, -z+1/2'
'-x, -y, -z'
'x-1/2, y, -z-1/2'
'-x-1/2, y-1/2, z'
'x, -y-1/2, z-1/2'

loop_
_atom_site_type_symbol
_atom_site_label
_atom_site_fract_x
_atom_site_fract_y
_atom_site_fract_z
_atom_site_U_iso_or_equiv
_atom_site_adp_type
_atom_site_calc_flag
_atom_site_refinement_flags
_atom_site_occupancy
_atom_site_disorder_assembly
_atom_site_disorder_group
C C1 0.16600(18) 0.0270(2) 0.54592(14) 0.0371(6) Uani d . 1 . .
C C2 0.2620(2) -0.0367(3) 0.54384(16) 0.0463(7) Uani d . 1 . .
H H2 0.2727 -0.1086 0.5753 0.056 Uiso calc R 1 . .
C C3 0.34124(19) 0.0056(3) 0.49578(18) 0.0520(7) Uani d . 1 . .
H H3 0.4054 -0.0374 0.4944 0.062 Uiso calc R 1 . .
C C4 0.32501(19) 0.1120(3) 0.44968(15) 0.0422(6) Uani d . 1 . .
C C5 0.2319(2) 0.1769(3) 0.45068(16) 0.0463(7) Uani d . 1 . .
H H5 0.2220 0.2490 0.4192 0.056 Uiso calc R 1 . .
C C6 0.1528(2) 0.1340(3) 0.49907(16) 0.0449(7) Uani d . 1 . .
H H6 0.0891 0.1780 0.5002 0.054 Uiso calc R 1 . .
C C7 0.07751(18) -0.0183(3) 0.59347(15) 0.0383(6) Uani d . 1 . .
H H7 0.0158 0.0298 0.5927 0.046 Uiso calc R 1 . .
C C8 -0.01245(17) -0.1551(2) 0.67752(14) 0.0325(5) Uani d . 1 . .
C C9 -0.08369(16) -0.0690(2) 0.70991(15) 0.0365(6) Uani d . 1 . .
H H9 -0.0736 0.0189 0.7031 0.044 Uiso calc R 1 . .
C C10 -0.16897(17) -0.1120(2) 0.75198(14) 0.0368(6) Uani d . 1 . .
H H10 -0.2155 -0.0532 0.7740 0.044 Uiso calc R 1 . .
C C11 -0.18585(16) -0.2426(2) 0.76165(15) 0.0360(6) Uani d . 1 . .
C C12 -0.11568(19) -0.3294(2) 0.72949(16) 0.0412(6) Uani d . 1 . .
H H12 -0.1267 -0.4174 0.7355 0.049 Uiso calc R 1 . .
C C13 -0.02907(18) -0.2855(2) 0.68836(15) 0.0388(6) Uani d . 1 . .
H H13 0.0186 -0.3443 0.6677 0.047 Uiso calc R 1 . .
N N1 0.07946(14) -0.1183(2) 0.63553(12) 0.0367(5) Uani d . 1 . .
O O1 -0.26777(13) -0.29148(18) 0.80295(12) 0.0497(5) Uani d . 1 . .
H H1 -0.3015 -0.2324 0.8226 0.075 Uiso calc R 1 . .
Br Br1 0.43298(2) 0.16639(3) 0.38080(2) 0.06483(15) Uani d . 1 . .

loop_
_atom_site_aniso_label
_atom_site_aniso_U_11
_atom_site_aniso_U_22
_atom_site_aniso_U_33
_atom_site_aniso_U_12
_atom_site_aniso_U_13
_atom_site_aniso_U_23
C1 0.0383(13) 0.0383(15) 0.0348(14) -0.0034(11) -0.0019(11) -0.0038(12)
C2 0.0458(14) 0.0461(16) 0.0471(16) 0.0036(12) 0.0056(13) 0.0117(14)
C3 0.0386(14) 0.0573(19) 0.0599(19) 0.0045(13) 0.0086(14) 0.0115(15)
C4 0.0427(14) 0.0468(16) 0.0371(15) -0.0113(12) 0.0046(12) 0.0009(13)
C5 0.0549(16) 0.0432(16) 0.0407(16) -0.0024(13) 0.0003(13) 0.0081(13)
C6 0.0406(14) 0.0464(17) 0.0476(17) 0.0047(11) 0.0009(13) 0.0066(13)
C7 0.0322(13) 0.0420(16) 0.0406(14) 0.0007(10) -0.0006(11) -0.0023(13)
C8 0.0268(11) 0.0357(14) 0.0349(13) -0.0010(10) -0.0028(10) 0.0021(11)
C9 0.0337(12) 0.0305(13) 0.0452(16) -0.0010(10) -0.0018(11) 0.0006(12)
C10 0.0332(13) 0.0360(15) 0.0411(15) 0.0066(10) -0.0012(11) -0.0013(12)
C11 0.0291(12) 0.0387(16) 0.0403(15) 0.0004(10) 0.0010(11) 0.0041(11)
C12 0.0361(12) 0.0308(14) 0.0566(18) 0.0013(11) 0.0019(12) 0.0056(13)
C13 0.0319(12) 0.0364(15) 0.0480(16) 0.0076(11) 0.0022(11) 0.0021(13)
N1 0.0314(10) 0.0404(12) 0.0384(13) -0.0021(8) 0.0016(9) 0.0000(10)
O1 0.0371(10) 0.0431(11) 0.0688(14) 0.0020(8) 0.0169(9) 0.0058(10)
Br1 0.0582(2) 0.0736(3) 0.0627(2) -0.01461(15) 0.01935(16) 0.01033(18)

loop_
_atom_type_symbol
_atom_type_description
_atom_type_scat_dispersion_real
_atom_type_scat_dispersion_imag
_atom_type_scat_source
C C 0.0033 0.0016 'International Tables Vol C Tables 4.2.6.8 and 6.1.1.4'
H H 0.0000 0.0000 'International Tables Vol C Tables 4.2.6.8 and 6.1.1.4'
N N 0.0061 0.0033 'International Tables Vol C Tables 4.2.6.8 and 6.1.1.4'
O O 0.0106 0.0060 'International Tables Vol C Tables 4.2.6.8 and 6.1.1.4'
Br Br -0.2901 2.4595 'International Tables Vol C Tables 4.2.6.8 and 6.1.1.4'

loop_
_geom_angle_atom_site_label_1
_geom_angle_atom_site_label_2
_geom_angle_atom_site_label_3
_geom_angle_site_symmetry_1
_geom_angle_site_symmetry_3
_geom_angle
_geom_angle_publ_flag
C6 C1 C2 . . 118.4(2) ?
C6 C1 C7 . . 119.2(2) ?
C2 C1 C7 . . 122.4(2) ?
C3 C2 C1 . . 120.5(3) ?
C3 C2 H2 . . 119.8 ?
C1 C2 H2 . . 119.8 ?
C2 C3 C4 . . 119.4(2) ?
C2 C3 H3 . . 120.3 ?
C4 C3 H3 . . 120.3 ?
C5 C4 C3 . . 121.5(2) ?
C5 C4 Br1 . . 119.3(2) ?
C3 C4 Br1 . . 119.2(2) ?
C4 C5 C6 . . 118.7(3) ?
C4 C5 H5 . . 120.6 ?
C6 C5 H5 . . 120.6 ?
C5 C6 C1 . . 121.4(2) ?
C5 C6 H6 . . 119.3 ?
C1 C6 H6 . . 119.3 ?
N1 C7 C1 . . 124.4(2) ?
N1 C7 H7 . . 117.8 ?
C1 C7 H7 . . 117.8 ?
C13 C8 C9 . . 118.6(2) ?
C13 C8 N1 . . 117.1(2) ?
C9 C8 N1 . . 124.3(2) ?
C10 C9 C8 . . 120.9(2) ?
C10 C9 H9 . . 119.6 ?
C8 C9 H9 . . 119.6 ?
C9 C10 C11 . . 120.2(2) ?
C9 C10 H10 . . 119.9 ?
C11 C10 H10 . . 119.9 ?
O1 C11 C12 . . 117.2(2) ?
O1 C11 C10 . . 123.3(2) ?
C12 C11 C10 . . 119.5(2) ?
C11 C12 C13 . . 120.0(2) ?
C11 C12 H12 . . 120.0 ?
C13 C12 H12 . . 120.0 ?
C12 C13 C8 . . 120.8(2) ?
C12 C13 H13 . . 119.6 ?
C8 C13 H13 . . 119.6 ?
C7 N1 C8 . . 119.4(2) ?
C11 O1 H1 . . 109.5 ?

loop_
_geom_bond_atom_site_label_1
_geom_bond_atom_site_label_2
_geom_bond_site_symmetry_2
_geom_bond_distance
_geom_bond_publ_flag
C1 C6 . 1.380(4) ?
C1 C2 . 1.388(3) ?
C1 C7 . 1.465(3) ?
C2 C3 . 1.371(4) ?
C2 H2 . 0.9300 ?
C3 C4 . 1.373(4) ?
C3 H3 . 0.9300 ?
C4 C5 . 1.362(4) ?
C4 Br1 . 1.894(2) ?
C5 C6 . 1.376(4) ?
C5 H5 . 0.9300 ?
C6 H6 . 0.9300 ?
C7 N1 . 1.264(3) ?
C7 H7 . 0.9300 ?
C8 C13 . 1.383(3) ?
C8 C9 . 1.388(3) ?
C8 N1 . 1.423(3) ?
C9 C10 . 1.375(3) ?
C9 H9 . 0.9300 ?
C10 C11 . 1.383(4) ?
C10 H10 . 0.9300 ?
C11 O1 . 1.356(3) ?
C11 C12 . 1.382(3) ?
C12 C13 . 1.383(3) ?
C12 H12 . 0.9300 ?
C13 H13 . 0.9300 ?
O1 H1 . 0.8200 ?

loop_
_geom_hbond_atom_site_label_D
_geom_hbond_atom_site_label_H
_geom_hbond_atom_site_label_A
_geom_hbond_site_symmetry_A
_geom_hbond_distance_DH
_geom_hbond_distance_HA
_geom_hbond_distance_DA
_geom_hbond_angle_DHA
O1 H1 N1 6_557 0.82 2.05 2.848(3) 164
C5 H5 Cg1 5_556 0.93 2.89 3.374(3) 114

loop_
_geom_torsion_atom_site_label_1
_geom_torsion_atom_site_label_2
_geom_torsion_atom_site_label_3
_geom_torsion_atom_site_label_4
_geom_torsion_site_symmetry_1
_geom_torsion_site_symmetry_2
_geom_torsion_site_symmetry_3
_geom_torsion_site_symmetry_4
_geom_torsion
_geom_torsion_publ_flag
C6 C1 C2 C3 . . . . -0.5(4) ?
C7 C1 C2 C3 . . . . 177.0(3) ?
C1 C2 C3 C4 . . . . 0.1(5) ?
C2 C3 C4 C5 . . . . 0.2(5) ?
C2 C3 C4 Br1 . . . . -177.9(2) ?
C3 C4 C5 C6 . . . . -0.1(4) ?
Br1 C4 C5 C6 . . . . 177.9(2) ?
C4 C5 C6 C1 . . . . -0.2(4) ?
C2 C1 C6 C5 . . . . 0.5(4) ?
C7 C1 C6 C5 . . . . -177.0(3) ?
C6 C1 C7 N1 . . . . 176.6(3) ?
C2 C1 C7 N1 . . . . -0.9(4) ?
C13 C8 C9 C10 . . . . 0.1(4) ?
N1 C8 C9 C10 . . . . -177.8(2) ?
C8 C9 C10 C11 . . . . -1.0(4) ?
C9 C10 C11 O1 . . . . 179.4(2) ?
C9 C10 C11 C12 . . . . 0.8(4) ?
O1 C11 C12 C13 . . . . -178.4(2) ?
C10 C11 C12 C13 . . . . 0.3(4) ?
C11 C12 C13 C8 . . . . -1.2(4) ?
C9 C8 C13 C12 . . . . 1.0(4) ?
N1 C8 C13 C12 . . . . 179.1(2) ?
C1 C7 N1 C8 . . . . -178.2(2) ?
C13 C8 N1 C7 . . . . 147.6(3) ?
C9 C8 N1 C7 . . . . -34.5(4) ?

loop_
_cod_related_entry_id
_cod_related_entry_database
_cod_related_entry_code
1 ChemSpider 670882
